data_1527011
loop_
_publ_author_name
'Yang, Y.-T.'
'Ibers, J.A.'

_publ_section_title
;
 Accidental silicon-containing compounds: crystal structures of La3 Al0.44
 Si0.93 S7, Ba Sm4 (Si O4)3 Se, and monoclinic and orthorhombic Ln2 (Si
 O4) Te (Ln = Nd and Sm)
;
_journal_name_full 'Journal of Solid State Chemistry'
_journal_page_first 433
_journal_page_last 440
_journal_volume 155
_journal_year 2000
_chemical_formula_sum 'Ba O12 Se Si3 Sm4'
_chemical_name_systematic 'Ba Sm4 (Si O4)3 Se'
_space_group_IT_number 176
_symmetry_space_group_name_Hall '-P 6c'
_symmetry_space_group_name_H-M 'P 63/m'
_cell_angle_alpha 90
_cell_angle_beta 90
_cell_angle_gamma 120
_cell_formula_units_Z 2
_cell_length_a 9.869
_cell_length_b 9.869
_cell_length_c 6.851
_cell_volume 577.871
_citation_journal_id_ASTM JSSCBI
_cod_data_source_file Yang_JSSCBI_2000_67.cif
_cod_data_source_block Ba1O12Se1Si3Sm4
_cod_original_formula_sum 'Ba1 O12 Se1 Si3 Sm4'
_cod_database_code 1527011

loop_
_symmetry_equiv_pos_as_xyz
x,y,z
x-y,x,z+1/2
-y,x-y,z
-x,-y,z+1/2
-x+y,-x,z
y,-x+y,z+1/2
-x,-y,-z
-x+y,-x,-z-1/2
y,-x+y,-z
x,y,-z-1/2
x-y,x,-z
-y,x-y,-z-1/2

loop_
_atom_site_label
_atom_site_type_symbol
_atom_site_fract_x
_atom_site_fract_y
_atom_site_fract_z
_atom_site_occupancy
_atom_site_U_iso_or_equiv
O3 O-2 0.5053 0.1528 0.25 1 0.0
Sm2 Sm+3 0.24833 0.25535 0.25 1 0.0
Si1 Si+4 0.0339 0.4152 0.25 1 0.0
O2 O-2 0.1361 0.6079 0.25 1 0.0
Sm1 Sm+3 0.6667 0.3333 0.00341 0.5 0.0
O1 O-2 0.0955 0.3656 0.059 1 0.0
Se1 Se-2 0 0 0 1 0.0
Ba1 Ba+2 0.6667 0.3333 0.00341 0.5 0.0
